data_7707125
loop_
_publ_author_name
'Heczko, Micha\/l'
'Reczy\'nski, Mateusz'
'N\"ather, Christian'
'Nowicka, Beata'

_publ_section_title
;
 Tuning of magnetic properties of the 2D CN-bridged
 Ni<sup>II</sup>-Nb<sup>IV</sup> framework by incorporation of guest
 cations of alkali and alkaline earth metals.
;
_journal_issue 22
_journal_name_full 'Dalton transactions (Cambridge, England : 2003)'
_journal_page_first 7537
_journal_page_last 7544
_journal_paper_doi 10.1039/d1dt00367d
_journal_volume 50
_journal_year 2021
_chemical_formula_sum 'C46 H112 Li2 N28 Nb2 Ni3 O20'
_chemical_formula_weight 1753.46
_space_group_crystal_system monoclinic
_space_group_IT_number 12
_space_group_name_Hall '-C 2y'
_space_group_name_H-M_alt 'C 1 2/m 1'
_atom_sites_solution_hydrogens mixed
_audit_creation_method SHELXL-2016/6
_audit_update_record
;
2021-03-24 deposited with the CCDC.	2021-04-15 downloaded from the CCDC.
;
_cell_angle_alpha 90
_cell_angle_beta 96.078(2)
_cell_angle_gamma 90
_cell_formula_units_Z 2
_cell_length_a 26.4583(10)
_cell_length_b 15.5934(6)
_cell_length_c 10.1748(4)
_cell_measurement_reflns_used 9910
_cell_measurement_temperature 100(2)
_cell_measurement_theta_max 25.21
_cell_measurement_theta_min 2.59
_cell_volume 4174.3(3)
_computing_structure_refinement 'SHELXL-2016/6 (Sheldrick, 2016)'
_diffrn_ambient_temperature 100(2)
_diffrn_measured_fraction_theta_full 0.998
_diffrn_measured_fraction_theta_max 0.998
_diffrn_measurement_device_type 'Bruker APEX-II CCD'
_diffrn_measurement_method '\f and \w scans'
_diffrn_radiation_type MoK\a
_diffrn_radiation_wavelength 0.71073
_diffrn_reflns_av_R_equivalents 0.0407
_diffrn_reflns_av_unetI/netI 0.0311
_diffrn_reflns_Laue_measured_fraction_full 0.998
_diffrn_reflns_Laue_measured_fraction_max 0.998
_diffrn_reflns_limit_h_max 31
_diffrn_reflns_limit_h_min -31
_diffrn_reflns_limit_k_max 18
_diffrn_reflns_limit_k_min -18
_diffrn_reflns_limit_l_max 12
_diffrn_reflns_limit_l_min -12
_diffrn_reflns_number 18953
_diffrn_reflns_point_group_measured_fraction_full 0.998
_diffrn_reflns_point_group_measured_fraction_max 0.998
_diffrn_reflns_theta_full 25.209
_diffrn_reflns_theta_max 25.209
_diffrn_reflns_theta_min 2.586
_exptl_absorpt_coefficient_mu 1.005
_exptl_absorpt_correction_T_max 0.7452
_exptl_absorpt_correction_T_min 0.6426
_exptl_absorpt_correction_type multi-scan
_exptl_absorpt_process_details SADABS
_exptl_crystal_colour yellow
_exptl_crystal_density_diffrn 1.395
_exptl_crystal_description block
_exptl_crystal_F_000 1832
_exptl_crystal_size_max 0.190
_exptl_crystal_size_mid 0.110
_exptl_crystal_size_min 0.050
_refine_diff_density_max 0.748
_refine_diff_density_min -0.614
_refine_diff_density_rms 0.090
_refine_ls_extinction_method none
_refine_ls_goodness_of_fit_ref 1.135
_refine_ls_hydrogen_treatment constr
_refine_ls_matrix_type full
_refine_ls_number_parameters 311
_refine_ls_number_reflns 3919
_refine_ls_number_restraints 78
_refine_ls_restrained_S_all 1.130
_refine_ls_R_factor_all 0.0496
_refine_ls_R_factor_gt 0.0429
_refine_ls_shift/su_max 0.001
_refine_ls_shift/su_mean 0.000
_refine_ls_structure_factor_coef Fsqd
_refine_ls_weighting_details 'w=1/[\s^2^(Fo^2^)+(0.0178P)^2^+31.4552P] where P=(Fo^2^+2Fc^2^)/3'
_refine_ls_weighting_scheme calc
_refine_ls_wR_factor_gt 0.0948
_refine_ls_wR_factor_ref 0.0975
_reflns_Friedel_coverage 0.000
_reflns_number_gt 3492
_reflns_number_total 3919
_reflns_threshold_expression 'I > 2\s(I)'
_cod_data_source_file d1dt00367d2.cif
_cod_data_source_block lineu
_cod_depositor_comments 'Adding full bibliography for 7707121--7707126.cif.'
_cod_original_sg_symbol_H-M 'C 2/m'
_cod_database_code 7707125
_shelx_shelxl_version_number 2016/6
_shelx_space_group_comment
;
The symmetry employed for this shelxl refinement is uniquely defined
by the following loop, which should always be used as a source of
symmetry information in preference to the above space-group names.
They are only intended as comments.
;
_shelx_estimated_absorpt_t_min 0.832
_shelx_estimated_absorpt_t_max 0.951

loop_
_space_group_symop_operation_xyz
'x, y, z'
'-x, y, -z'
'x+1/2, y+1/2, z'
'-x+1/2, y+1/2, -z'
'-x, -y, -z'
'x, -y, z'
'-x+1/2, -y+1/2, -z'
'x+1/2, -y+1/2, z'

loop_
_atom_site_label
_atom_site_type_symbol
_atom_site_fract_x
_atom_site_fract_y
_atom_site_fract_z
_atom_site_U_iso_or_equiv
_atom_site_adp_type
_atom_site_occupancy
_atom_site_site_symmetry_order
_atom_site_calc_flag
_atom_site_refinement_flags_posn
_atom_site_refinement_flags_adp
_atom_site_refinement_flags_occupancy
_atom_site_disorder_assembly
_atom_site_disorder_group
Nb1 Nb 0.32963(2) 0.500000 0.22212(4) 0.01068(12) Uani 1 2 d S T P . .
C1 C 0.38815(19) 0.500000 0.0789(5) 0.0164(10) Uani 1 2 d S T P . .
N1 N 0.42209(16) 0.500000 0.0165(4) 0.0185(9) Uani 1 2 d S T P . .
C2 C 0.28688(14) 0.5853(2) 0.3499(4) 0.0192(8) Uani 1 1 d . . . . .
N2 N 0.26689(13) 0.6332(2) 0.4134(3) 0.0250(7) Uani 1 1 d . . . . .
C3 C 0.38998(15) 0.5862(3) 0.3253(4) 0.0236(8) Uani 1 1 d . . . . .
N3 N 0.42068(15) 0.6323(3) 0.3717(4) 0.0396(10) Uani 1 1 d . . . . .
C4 C 0.2536(2) 0.500000 0.1016(6) 0.0309(14) Uani 1 2 d S T P . .
N4 N 0.2148(2) 0.500000 0.0401(6) 0.0492(16) Uani 1 2 d S T P . .
C5 C 0.32268(16) 0.3718(3) 0.1187(4) 0.0278(9) Uani 1 1 d . . . . .
N5 N 0.3205(2) 0.3053(3) 0.0694(4) 0.0546(13) Uani 1 1 d . . . . .
Ni1 Ni 0.500000 0.500000 0.000000 0.0125(2) Uani 1 4 d S T P . .
C11 C 0.5176(2) 0.6748(3) 0.0631(7) 0.0648(19) Uani 1 1 d . . . . .
H11A H 0.553396 0.675653 0.042718 0.078 Uiso 1 1 calc R U . . .
H11B H 0.511625 0.726514 0.115724 0.078 Uiso 1 1 calc R U . . .
N11 N 0.50826(13) 0.5976(3) 0.1386(4) 0.0400(10) Uani 1 1 d . . . . .
H11 H 0.474632 0.605262 0.173653 0.048 Uiso 1 1 calc R U . . .
C12 C 0.54655(17) 0.5815(4) 0.2539(5) 0.0552(17) Uani 1 1 d . . . . .
H12A H 0.546336 0.630167 0.316224 0.066 Uiso 1 1 calc R U . . .
H12B H 0.580745 0.578680 0.222874 0.066 Uiso 1 1 calc R U . . .
C13 C 0.5370(3) 0.500000 0.3255(6) 0.063(3) Uani 1 2 d S T P . .
H13A H 0.501126 0.499998 0.345444 0.076 Uiso 1 2 calc R U P . .
H13B H 0.558661 0.500001 0.410995 0.076 Uiso 1 2 calc R U P . .
Ni2 Ni 0.250000 0.750000 0.500000 0.01662(16) Uani 1 2 d S . P . .
C21 C 0.2498(5) 0.8660(6) 0.2256(9) 0.057(3) Uani 0.705(12) 1 d D . P A 1
H21A H 0.247785 0.915370 0.164013 0.068 Uiso 0.705(12) 1 calc R U P A 1
H21B H 0.257314 0.814485 0.174271 0.068 Uiso 0.705(12) 1 calc R U P A 1
C22 C 0.2947(6) 0.8811(7) 0.3314(11) 0.051(3) Uani 0.705(12) 1 d D . P A 1
H22A H 0.324401 0.900962 0.288187 0.062 Uiso 0.705(12) 1 calc R U P A 1
H22B H 0.285653 0.926891 0.392114 0.062 Uiso 0.705(12) 1 calc R U P A 1
N21 N 0.3084(3) 0.8043(4) 0.4068(7) 0.0372(18) Uani 0.705(12) 1 d D . P A 1
H21 H 0.319582 0.760623 0.344096 0.045 Uiso 0.705(12) 1 calc R U P A 1
C23 C 0.3503(3) 0.8176(6) 0.5095(11) 0.053(2) Uani 0.705(12) 1 d D . P A 1
H23A H 0.344538 0.870935 0.558524 0.063 Uiso 0.705(12) 1 calc R U P A 1
H23B H 0.382378 0.824256 0.468375 0.063 Uiso 0.705(12) 1 calc R U P A 1
C24 C 0.3552(3) 0.7421(7) 0.6054(9) 0.042(2) Uani 0.705(12) 1 d D . P A 1
H24A H 0.365604 0.689991 0.559556 0.051 Uiso 0.705(12) 1 calc R U P A 1
H24B H 0.381411 0.754592 0.679709 0.051 Uiso 0.705(12) 1 calc R U P A 1
N22 N 0.3051(3) 0.7274(5) 0.6566(7) 0.0379(18) Uani 0.705(12) 1 d D . P A 1
H22 H 0.301267 0.773462 0.723100 0.045 Uiso 0.705(12) 1 calc R U P A 1
C25 C 0.3018(4) 0.6458(6) 0.7258(7) 0.047(2) Uani 0.705(12) 1 d D . P A 1
H25A H 0.328374 0.643865 0.802021 0.057 Uiso 0.705(12) 1 calc R U P A 1
H25B H 0.308236 0.598185 0.665465 0.057 Uiso 0.705(12) 1 calc R U P A 1
C21' C 0.2934(16) 0.875(2) 0.277(3) 0.075(9) Uani 0.295(12) 1 d D . P A 2
H21C H 0.303707 0.926525 0.228425 0.090 Uiso 0.295(12) 1 calc R U P A 2
H21D H 0.300490 0.824568 0.223288 0.090 Uiso 0.295(12) 1 calc R U P A 2
C22' C 0.3277(12) 0.8702(14) 0.407(2) 0.085(8) Uani 0.295(12) 1 d D . P A 2
H22C H 0.363490 0.877994 0.389551 0.102 Uiso 0.295(12) 1 calc R U P A 2
H22D H 0.318877 0.917190 0.465841 0.102 Uiso 0.295(12) 1 calc R U P A 2
N21' N 0.3225(8) 0.7886(11) 0.473(3) 0.065(6) Uani 0.295(12) 1 d D . P A 2
H21' H 0.336372 0.744166 0.415680 0.078 Uiso 0.295(12) 1 calc R U P A 2
C23' C 0.3517(10) 0.7819(15) 0.600(3) 0.071(8) Uani 0.295(12) 1 d D . P A 2
H23C H 0.344943 0.832336 0.654826 0.085 Uiso 0.295(12) 1 calc R U P A 2
H23D H 0.388374 0.781104 0.589010 0.085 Uiso 0.295(12) 1 calc R U P A 2
C24' C 0.3376(9) 0.7004(14) 0.670(3) 0.086(8) Uani 0.295(12) 1 d D . P A 2
H24C H 0.347070 0.649312 0.620200 0.103 Uiso 0.295(12) 1 calc R U P A 2
H24D H 0.355870 0.697851 0.760052 0.103 Uiso 0.295(12) 1 calc R U P A 2
N22' N 0.2806(9) 0.7020(10) 0.6774(19) 0.060(6) Uani 0.295(12) 1 d D . P A 2
H22' H 0.273822 0.744599 0.746905 0.071 Uiso 0.295(12) 1 calc R U P A 2
C25' C 0.2631(13) 0.6199(13) 0.718(3) 0.074(9) Uani 0.295(12) 1 d D . P A 2
H25C H 0.280176 0.605019 0.806657 0.089 Uiso 0.295(12) 1 calc R U P A 2
H25D H 0.271201 0.575043 0.655026 0.089 Uiso 0.295(12) 1 calc R U P A 2
Li1 Li 0.3960(9) 0.8776(10) 1.0032(17) 0.057(5) Uani 0.5 1 d . . P B 2
O1 O 0.4164(2) 0.7983(5) 1.1378(7) 0.142(3) Uani 1 1 d . . . B 2
H1C H 0.439988 0.813910 1.194574 0.213 Uiso 1 1 d R U . B 2
H1D H 0.390888 0.786604 1.176806 0.213 Uiso 1 1 d R U . B 2
O2 O 0.3837(2) 1.000000 1.0865(6) 0.0752(19) Uani 1 2 d S T P B 2
H2A H 0.401023 1.000000 1.160463 0.113 Uiso 1 2 d R U P B 2
H2B H 0.353114 1.000000 1.102023 0.113 Uiso 1 2 d R U P B 2
O3 O 0.33361(16) 0.8360(2) 0.9093(4) 0.0625(11) Uani 1 1 d . . . B 2
H3C H 0.309602 0.870881 0.912976 0.094 Uiso 1 1 d R U . B 2
H3D H 0.329862 0.791701 0.954196 0.094 Uiso 1 1 d R U . B 2
O4 O 0.4453(3) 0.9081(3) 0.8895(7) 0.165(4) Uani 1 1 d . . . B 2
H4C H 0.458381 0.890613 0.823084 0.247 Uiso 1 1 d R U . B 2
H4D H 0.445451 0.961893 0.889385 0.247 Uiso 1 1 d R U . B 2
O5 O 0.500000 0.7316(2) 0.500000 0.0263(9) Uani 1 2 d S T P C 2
H5C H 0.521180 0.696349 0.535700 0.039 Uiso 1 1 d R U . C 2
O6 O 0.49776(18) 0.8536(3) 0.6916(4) 0.0772(14) Uani 1 1 d . . . D 2
H6C H 0.497640 0.816071 0.632365 0.116 Uiso 1 1 d R U . D 2
H6D H 0.513384 0.882323 0.638876 0.116 Uiso 1 1 d R U . D 2

loop_
_atom_site_aniso_label
_atom_site_aniso_U_11
_atom_site_aniso_U_22
_atom_site_aniso_U_33
_atom_site_aniso_U_23
_atom_site_aniso_U_13
_atom_site_aniso_U_12
Nb1 0.0119(2) 0.0112(2) 0.0099(2) 0.000 0.00551(16) 0.000
C1 0.016(3) 0.019(3) 0.014(2) 0.000 0.001(2) 0.000
N1 0.017(2) 0.028(2) 0.011(2) 0.000 0.0059(18) 0.000
C2 0.025(2) 0.0126(17) 0.0217(19) 0.0040(15) 0.0096(16) -0.0008(15)
N2 0.0350(19) 0.0166(17) 0.0264(17) -0.0006(14) 0.0177(15) 0.0037(15)
C3 0.024(2) 0.030(2) 0.0176(18) -0.0040(17) 0.0076(16) -0.0044(18)
N3 0.038(2) 0.049(2) 0.033(2) -0.0155(19) 0.0077(17) -0.021(2)
C4 0.025(3) 0.035(3) 0.031(3) 0.000 0.001(3) 0.000
N4 0.028(3) 0.059(4) 0.057(4) 0.000 -0.014(3) 0.000
C5 0.036(2) 0.024(2) 0.027(2) -0.0035(18) 0.0185(18) -0.0062(18)
N5 0.091(4) 0.032(2) 0.047(3) -0.019(2) 0.038(2) -0.022(2)
Ni1 0.0110(4) 0.0171(5) 0.0102(4) 0.000 0.0050(3) 0.000
C11 0.044(3) 0.022(3) 0.125(6) -0.021(3) -0.010(3) -0.002(2)
N11 0.0183(18) 0.053(3) 0.048(2) -0.029(2) -0.0014(17) 0.0049(17)
C12 0.020(2) 0.103(5) 0.042(3) -0.049(3) -0.002(2) 0.001(3)
C13 0.027(4) 0.147(9) 0.015(3) 0.000 0.001(3) 0.000
Ni2 0.0233(4) 0.0139(3) 0.0141(3) -0.0004(3) 0.0090(3) 0.0040(3)
C21 0.106(8) 0.037(5) 0.033(5) 0.015(4) 0.036(5) 0.030(5)
C22 0.087(7) 0.029(4) 0.048(6) 0.004(5) 0.049(6) -0.005(4)
N21 0.050(4) 0.026(3) 0.042(4) -0.008(3) 0.029(3) 0.000(3)
C23 0.039(4) 0.041(5) 0.081(6) -0.021(4) 0.019(4) -0.006(4)
C24 0.027(4) 0.049(7) 0.051(4) -0.024(4) 0.003(3) 0.012(4)
N22 0.046(4) 0.041(4) 0.026(3) -0.009(3) 0.003(3) 0.021(3)
C25 0.073(6) 0.046(5) 0.023(3) 0.010(3) 0.008(4) 0.029(5)
C21' 0.12(2) 0.041(13) 0.078(17) -0.021(13) 0.073(16) -0.034(13)
C22' 0.12(2) 0.055(12) 0.091(16) -0.029(11) 0.066(15) -0.025(13)
N21' 0.044(11) 0.030(9) 0.120(15) -0.031(9) 0.008(10) -0.018(8)
C23' 0.063(14) 0.040(13) 0.109(17) -0.050(11) 0.009(10) 0.008(11)
C24' 0.087(14) 0.046(13) 0.117(19) -0.028(12) -0.024(14) 0.004(11)
N22' 0.102(14) 0.029(8) 0.045(11) -0.024(7) -0.006(11) 0.001(9)
C25' 0.14(3) 0.037(10) 0.043(15) -0.007(10) 0.023(17) 0.008(13)
Li1 0.103(16) 0.019(8) 0.042(10) -0.002(7) -0.026(10) 0.018(9)
O1 0.075(4) 0.190(8) 0.158(6) 0.049(6) -0.003(4) -0.028(4)
O2 0.048(3) 0.106(5) 0.070(4) 0.000 -0.003(3) 0.000
O3 0.093(3) 0.036(2) 0.060(2) 0.0157(18) 0.015(2) 0.007(2)
O4 0.274(9) 0.048(3) 0.210(7) 0.003(4) 0.199(7) 0.011(4)
O5 0.024(2) 0.024(2) 0.030(2) 0.000 -0.0046(16) 0.000
O6 0.106(4) 0.062(3) 0.071(3) -0.031(2) 0.043(3) -0.031(3)

loop_
_atom_type_symbol
_atom_type_description
_atom_type_scat_dispersion_real
_atom_type_scat_dispersion_imag
_atom_type_scat_source
C C 0.0033 0.0016 'International Tables Vol C Tables 4.2.6.8 and 6.1.1.4'
H H 0.0000 0.0000 'International Tables Vol C Tables 4.2.6.8 and 6.1.1.4'
Li Li -0.0003 0.0001 'International Tables Vol C Tables 4.2.6.8 and 6.1.1.4'
N N 0.0061 0.0033 'International Tables Vol C Tables 4.2.6.8 and 6.1.1.4'
Nb Nb -2.0727 0.6215 'International Tables Vol C Tables 4.2.6.8 and 6.1.1.4'
Ni Ni 0.3393 1.1124 'International Tables Vol C Tables 4.2.6.8 and 6.1.1.4'
O O 0.0106 0.0060 'International Tables Vol C Tables 4.2.6.8 and 6.1.1.4'

loop_
_geom_angle_atom_site_label_1
_geom_angle_atom_site_label_2
_geom_angle_atom_site_label_3
_geom_angle
_geom_angle_site_symmetry_1
_geom_angle_site_symmetry_3
_geom_angle_publ_flag
C1 Nb1 C4 106.7(2) . . ?
C1 Nb1 C2 143.39(9) . 6_565 ?
C4 Nb1 C2 80.73(16) . 6_565 ?
C1 Nb1 C2 143.39(9) . . ?
C4 Nb1 C2 80.74(16) . . ?
C2 Nb1 C2 72.59(18) 6_565 . ?
C1 Nb1 C5 73.99(11) . 6_565 ?
C4 Nb1 C5 73.80(13) . 6_565 ?
C2 Nb1 C5 140.59(14) 6_565 6_565 ?
C2 Nb1 C5 73.99(13) . 6_565 ?
C1 Nb1 C5 73.99(11) . . ?
C4 Nb1 C5 73.80(13) . . ?
C2 Nb1 C5 73.99(13) 6_565 . ?
C2 Nb1 C5 140.59(14) . . ?
C5 Nb1 C5 124.6(2) 6_565 . ?
C1 Nb1 C3 78.38(14) . . ?
C4 Nb1 C3 143.42(11) . . ?
C2 Nb1 C3 117.24(13) 6_565 . ?
C2 Nb1 C3 75.70(14) . . ?
C5 Nb1 C3 73.03(15) 6_565 . ?
C5 Nb1 C3 139.67(15) . . ?
C1 Nb1 C3 78.38(14) . 6_565 ?
C4 Nb1 C3 143.42(11) . 6_565 ?
C2 Nb1 C3 75.71(14) 6_565 6_565 ?
C2 Nb1 C3 117.24(13) . 6_565 ?
C5 Nb1 C3 139.67(15) 6_565 6_565 ?
C5 Nb1 C3 73.03(15) . 6_565 ?
C3 Nb1 C3 73.1(2) . 6_565 ?
N1 C1 Nb1 172.8(4) . . ?
C1 N1 Ni1 151.4(4) . . ?
N2 C2 Nb1 175.7(3) . . ?
C2 N2 Ni2 158.7(3) . . ?
N3 C3 Nb1 176.5(4) . . ?
N4 C4 Nb1 180.0(6) . . ?
N5 C5 Nb1 177.5(5) . . ?
N11 Ni1 N11 180.0 . 5_665 ?
N11 Ni1 N11 94.6(3) . 6_565 ?
N11 Ni1 N11 85.4(3) 5_665 6_565 ?
N11 Ni1 N11 85.4(3) . 2_655 ?
N11 Ni1 N11 94.6(3) 5_665 2_655 ?
N11 Ni1 N11 180.00(16) 6_565 2_655 ?
N11 Ni1 N1 88.80(12) . . ?
N11 Ni1 N1 91.20(12) 5_665 . ?
N11 Ni1 N1 88.80(12) 6_565 . ?
N11 Ni1 N1 91.20(12) 2_655 . ?
N11 Ni1 N1 91.20(12) . 5_665 ?
N11 Ni1 N1 88.80(12) 5_665 5_665 ?
N11 Ni1 N1 91.20(12) 6_565 5_665 ?
N11 Ni1 N1 88.80(12) 2_655 5_665 ?
N1 Ni1 N1 180.0 . 5_665 ?
N11 C11 C11 108.9(4) . 2_655 ?
N11 C11 H11A 109.9 . . ?
C11 C11 H11A 109.9 2_655 . ?
N11 C11 H11B 109.9 . . ?
C11 C11 H11B 109.9 2_655 . ?
H11A C11 H11B 108.3 . . ?
C11 N11 C12 114.5(4) . . ?
C11 N11 Ni1 105.0(3) . . ?
C12 N11 Ni1 115.2(3) . . ?
C11 N11 H11 107.2 . . ?
C12 N11 H11 107.2 . . ?
Ni1 N11 H11 107.2 . . ?
N11 C12 C13 113.0(5) . . ?
N11 C12 H12A 109.0 . . ?
C13 C12 H12A 109.0 . . ?
N11 C12 H12B 109.0 . . ?
C13 C12 H12B 109.0 . . ?
H12A C12 H12B 107.8 . . ?
C12 C13 C12 115.8(6) . 6_565 ?
C12 C13 H13A 108.3 . . ?
C12 C13 H13A 108.3 6_565 . ?
C12 C13 H13B 108.3 . . ?
C12 C13 H13B 108.3 6_565 . ?
H13A C13 H13B 107.4 . . ?
N22' Ni2 N22' 180.0 7_566 . ?
N22' Ni2 N21' 93.6(8) 7_566 . ?
N22' Ni2 N21' 86.4(8) . . ?
N21' Ni2 N21' 180.0(4) 7_566 . ?
N22 Ni2 N22 180.0 7_566 . ?
N22 Ni2 N21 94.4(3) 7_566 . ?
N22 Ni2 N21 85.6(3) . . ?
N22 Ni2 N21 85.6(3) 7_566 7_566 ?
N22 Ni2 N21 94.4(3) . 7_566 ?
N21 Ni2 N21 180.0(3) . 7_566 ?
N22 Ni2 N2 90.6(2) 7_566 7_566 ?
N22 Ni2 N2 89.4(2) . 7_566 ?
N21 Ni2 N2 92.3(2) . 7_566 ?
N21 Ni2 N2 87.7(2) 7_566 7_566 ?
N22' Ni2 N2 91.7(5) 7_566 . ?
N22' Ni2 N2 88.3(5) . . ?
N21' Ni2 N2 92.6(5) 7_566 . ?
N21' Ni2 N2 87.4(5) . . ?
N22 Ni2 N2 89.4(2) 7_566 . ?
N22 Ni2 N2 90.6(2) . . ?
N21 Ni2 N2 87.7(2) . . ?
N21 Ni2 N2 92.3(2) 7_566 . ?
N2 Ni2 N2 180.0 7_566 . ?
C25 C21 C22 116.6(7) 7_566 . ?
C25 C21 H21A 108.1 7_566 . ?
C22 C21 H21A 108.1 . . ?
C25 C21 H21B 108.1 7_566 . ?
C22 C21 H21B 108.1 . . ?
H21A C21 H21B 107.3 . . ?
N21 C22 C21 112.1(10) . . ?
N21 C22 H22A 109.2 . . ?
C21 C22 H22A 109.2 . . ?
N21 C22 H22B 109.2 . . ?
C21 C22 H22B 109.2 . . ?
H22A C22 H22B 107.9 . . ?
C22 N21 C23 113.0(8) . . ?
C22 N21 Ni2 115.1(7) . . ?
C23 N21 Ni2 106.1(5) . . ?
C22 N21 H21 107.4 . . ?
C23 N21 H21 107.4 . . ?
Ni2 N21 H21 107.4 . . ?
N21 C23 C24 110.8(7) . . ?
N21 C23 H23A 109.5 . . ?
C24 C23 H23A 109.5 . . ?
N21 C23 H23B 109.5 . . ?
C24 C23 H23B 109.5 . . ?
H23A C23 H23B 108.1 . . ?
N22 C24 C23 108.9(6) . . ?
N22 C24 H24A 109.9 . . ?
C23 C24 H24A 109.9 . . ?
N22 C24 H24B 109.9 . . ?
C23 C24 H24B 109.9 . . ?
H24A C24 H24B 108.3 . . ?
C25 N22 C24 113.8(7) . . ?
C25 N22 Ni2 116.5(6) . . ?
C24 N22 Ni2 106.5(5) . . ?
C25 N22 H22 106.5 . . ?
C24 N22 H22 106.5 . . ?
Ni2 N22 H22 106.5 . . ?
N22 C25 C21 111.5(6) . 7_566 ?
N22 C25 H25A 109.3 . . ?
C21 C25 H25A 109.3 7_566 . ?
N22 C25 H25B 109.3 . . ?
C21 C25 H25B 109.3 7_566 . ?
H25A C25 H25B 108.0 . . ?
C25' C21' C22' 118(2) 7_566 . ?
C25' C21' H21C 107.7 7_566 . ?
C22' C21' H21C 107.7 . . ?
C25' C21' H21D 107.7 7_566 . ?
C22' C21' H21D 107.7 . . ?
H21C C21' H21D 107.1 . . ?
N21' C22' C21' 112(2) . . ?
N21' C22' H22C 109.2 . . ?
C21' C22' H22C 109.2 . . ?
N21' C22' H22D 109.2 . . ?
C21' C22' H22D 109.2 . . ?
H22C C22' H22D 107.9 . . ?
C23' N21' C22' 114.4(17) . . ?
C23' N21' Ni2 106.1(15) . . ?
C22' N21' Ni2 116.9(16) . . ?
C23' N21' H21' 106.2 . . ?
C22' N21' H21' 106.2 . . ?
Ni2 N21' H21' 106.2 . . ?
N21' C23' C24' 110.3(18) . . ?
N21' C23' H23C 109.6 . . ?
C24' C23' H23C 109.6 . . ?
N21' C23' H23D 109.6 . . ?
C24' C23' H23D 109.6 . . ?
H23C C23' H23D 108.1 . . ?
N22' C24' C23' 107.6(17) . . ?
N22' C24' H24C 110.2 . . ?
C23' C24' H24C 110.2 . . ?
N22' C24' H24D 110.2 . . ?
C23' C24' H24D 110.2 . . ?
H24C C24' H24D 108.5 . . ?
C25' N22' C24' 110.5(18) . . ?
C25' N22' Ni2 118.2(16) . . ?
C24' N22' Ni2 105.4(14) . . ?
C25' N22' H22' 107.4 . . ?
C24' N22' H22' 107.4 . . ?
Ni2 N22' H22' 107.4 . . ?
N22' C25' H25C 110.0 . . ?
C21' C25' H25C 110.0 7_566 . ?
N22' C25' H25D 110.0 . . ?
C21' C25' H25D 110.0 7_566 . ?
H25C C25' H25D 108.4 . . ?
O1 Li1 O4 116.6(11) . . ?
O1 Li1 O3 107.7(10) . . ?
O4 Li1 O3 113.0(9) . . ?
O1 Li1 O2 110.1(9) . . ?
O4 Li1 O2 99.4(9) . . ?
O3 Li1 O2 109.8(10) . . ?
O1 Li1 H1D 20.5 . . ?
O4 Li1 H1D 137.0 . . ?
O3 Li1 H1D 93.2 . . ?
O2 Li1 H1D 103.0 . . ?
O1 Li1 H3D 85.7 . . ?
O4 Li1 H3D 126.3 . . ?
O3 Li1 H3D 22.0 . . ?
O2 Li1 H3D 118.7 . . ?
H1D Li1 H3D 71.8 . . ?
O1 Li1 H4D 128.2 . . ?
O4 Li1 H4D 21.0 . . ?
O3 Li1 H4D 116.9 . . ?
O2 Li1 H4D 78.7 . . ?
H1D Li1 H4D 147.6 . . ?
H3D Li1 H4D 136.2 . . ?
Li1 O1 H1C 116.5 . . ?
Li1 O1 H1D 107.7 . . ?
H1C O1 H1D 108.3 . . ?
Li1 O2 Li1 127.6(12) 6_575 . ?
Li1 O2 H2A 105.3 6_575 . ?
Li1 O2 H2A 105.3 . . ?
Li1 O2 H2B 105.5 6_575 . ?
Li1 O2 H2B 105.5 . . ?
H2A O2 H2B 106.1 . . ?
Li1 O3 H3C 111.9 . . ?
Li1 O3 H3D 98.7 . . ?
H3C O3 H3D 112.0 . . ?
Li1 O4 H4C 141.5 . . ?
Li1 O4 H4D 104.9 . . ?
H4C O4 H4D 108.8 . . ?
H5C O5 H5C 98.2 . 2_656 ?
H6C O6 H6D 83.0 . . ?

loop_
_geom_bond_atom_site_label_1
_geom_bond_atom_site_label_2
_geom_bond_distance
_geom_bond_site_symmetry_2
_geom_bond_publ_flag
Nb1 C1 2.235(5) . ?
Nb1 C4 2.243(6) . ?
Nb1 C2 2.248(4) 6_565 ?
Nb1 C2 2.248(4) . ?
Nb1 C5 2.257(4) 6_565 ?
Nb1 C5 2.257(4) . ?
Nb1 C3 2.259(4) . ?
Nb1 C3 2.259(4) 6_565 ?
C1 N1 1.154(6) . ?
N1 Ni1 2.086(4) . ?
C2 N2 1.152(5) . ?
N2 Ni2 2.092(3) . ?
C3 N3 1.148(5) . ?
C4 N4 1.143(8) . ?
C5 N5 1.151(6) . ?
Ni1 N11 2.071(4) . ?
Ni1 N11 2.071(4) 5_665 ?
Ni1 N11 2.071(4) 6_565 ?
Ni1 N11 2.071(4) 2_655 ?
C11 N11 1.462(7) . ?
C11 C11 1.506(12) 2_655 ?
C11 H11A 0.9900 . ?
C11 H11B 0.9900 . ?
N11 C12 1.488(6) . ?
N11 H11 1.0000 . ?
C12 C13 1.500(7) . ?
C12 H12A 0.9900 . ?
C12 H12B 0.9900 . ?
C13 H13A 0.9900 . ?
C13 H13B 0.9900 . ?
Ni2 N22' 2.040(19) 7_566 ?
Ni2 N22' 2.040(19) . ?
Ni2 N21' 2.057(19) 7_566 ?
Ni2 N21' 2.057(19) . ?
Ni2 N22 2.073(7) 7_566 ?
Ni2 N22 2.073(7) . ?
Ni2 N21 2.076(6) . ?
Ni2 N21 2.076(6) 7_566 ?
C21 C25 1.513(14) 7_566 ?
C21 C22 1.53(2) . ?
C21 H21A 0.9900 . ?
C21 H21B 0.9900 . ?
C22 N21 1.448(12) . ?
C22 H22A 0.9900 . ?
C22 H22B 0.9900 . ?
N21 C23 1.457(11) . ?
N21 H21 1.0000 . ?
C23 C24 1.526(14) . ?
C23 H23A 0.9900 . ?
C23 H23B 0.9900 . ?
C24 N22 1.491(11) . ?
C24 H24A 0.9900 . ?
C24 H24B 0.9900 . ?
N22 C25 1.460(10) . ?
N22 H22 1.0000 . ?
C25 H25A 0.9900 . ?
C25 H25B 0.9900 . ?
C21' C25' 1.50(5) 7_566 ?
C21' C22' 1.53(3) . ?
C21' H21C 0.9900 . ?
C21' H21D 0.9900 . ?
C22' N21' 1.45(2) . ?
C22' H22C 0.9900 . ?
C22' H22D 0.9900 . ?
N21' C23' 1.44(2) . ?
N21' H21' 1.0000 . ?
C23' C24' 1.52(2) . ?
C23' H23C 0.9900 . ?
C23' H23D 0.9900 . ?
C24' N22' 1.52(2) . ?
C24' H24C 0.9900 . ?
C24' H24D 0.9900 . ?
N22' C25' 1.438(19) . ?
N22' H22' 1.0000 . ?
C25' H25C 0.9900 . ?
C25' H25D 0.9900 . ?
Li1 O1 1.881(17) . ?
Li1 O4 1.89(2) . ?
Li1 O3 1.93(2) . ?
Li1 O2 2.128(16) . ?
Li1 H1D 2.2804 . ?
Li1 H3D 2.2183 . ?
Li1 H4D 2.2587 . ?
O1 H1C 0.8400 . ?
O1 H1D 0.8392 . ?
O2 H2A 0.8396 . ?
O2 H2B 0.8398 . ?
O3 H3C 0.8399 . ?
O3 H3D 0.8400 . ?
O4 H4C 0.8371 . ?
O4 H4D 0.8391 . ?
O5 H5C 0.8400 . ?
O5 H5C 0.8399 2_656 ?
O6 H6C 0.8400 . ?
O6 H6D 0.8404 . ?

loop_
_geom_hbond_atom_site_label_D
_geom_hbond_atom_site_label_H
_geom_hbond_atom_site_label_A
_geom_hbond_distance_DH
_geom_hbond_distance_HA
_geom_hbond_distance_DA
_geom_hbond_angle_DHA
_geom_hbond_site_symmetry_A
N11 H11 N3 1.00 2.62 3.528(5) 150.4 .
C24 H24A N3 0.99 2.68 3.530(9) 144.2 .
C21' H21D N5 0.99 2.65 3.64(3) 176.7 6_565
C23' H23C O3 0.99 2.64 3.34(3) 127.8 .
N22' H22' O3 1.00 2.59 3.347(18) 132.4 .
C25' H25D N2 0.99 2.61 3.12(3) 112.1 .
O1 H1C O6 0.84 2.01 2.842(8) 171.8 2_657
O2 H2B N4 0.84 2.18 2.781(8) 128.0 7_566
O3 H3C N4 0.84 2.18 2.929(5) 148.1 7_566
O4 H4C O6 0.84 1.87 2.701(6) 170.7 .
O5 H5C N3 0.84 1.99 2.816(4) 169.2 2_656
O6 H6C O5 0.84 1.89 2.729(5) 177.9 .
